data_7130761
loop_
_publ_author_name
'Kim, Dooyoung'
'Gray, Thomas G.'
'Teets, Thomas S.'

_publ_section_title
;
 Heteroleptic copper(i) charge-transfer chromophores with panchromatic
 absorption
;
_journal_name_full 'Chemical Communications'
_journal_paper_doi 10.1039/D2CC03873K
_journal_year 2022
_chemical_formula_sum 'C29 H37 Cu N4'
_chemical_formula_weight 505.16
_space_group_crystal_system triclinic
_space_group_IT_number 2
_space_group_name_Hall '-P 1'
_space_group_name_H-M_alt 'P -1'
_atom_sites_solution_hydrogens geom
_audit_creation_method SHELXL-2014/7
_audit_update_record
;
2022-06-15 deposited with the CCDC.	2022-09-14 downloaded from the CCDC.
;
_cell_angle_alpha 81.683(2)
_cell_angle_beta 87.757(2)
_cell_angle_gamma 79.001(2)
_cell_formula_units_Z 4
_cell_length_a 9.3017(14)
_cell_length_b 11.4634(17)
_cell_length_c 24.990(4)
_cell_measurement_reflns_used 9899
_cell_measurement_temperature 123(2)
_cell_measurement_theta_max 24.01
_cell_measurement_theta_min 2.37
_cell_volume 2588.0(7)
_computing_cell_refinement 'Bruker SAINT'
_computing_data_collection 'Bruker APEX2'
_computing_data_reduction 'Bruker SAINT'
_computing_molecular_graphics 'Bruker SHELXTL'
_computing_publication_material 'Bruker SHELXTL'
_computing_structure_refinement 'SHELXL-2014/7 (Sheldrick, 2014)'
_computing_structure_solution 'SHELXS-97 (Sheldrick 2008)'
_diffrn_ambient_temperature 123(2)
_diffrn_measured_fraction_theta_full 1.000
_diffrn_measured_fraction_theta_max 0.999
_diffrn_measurement_device_type 'Bruker APEX-II CCD'
_diffrn_measurement_method '\f and \w scans'
_diffrn_radiation_type MoK\a
_diffrn_radiation_wavelength 0.71073
_diffrn_reflns_av_R_equivalents 0.0404
_diffrn_reflns_av_unetI/netI 0.0319
_diffrn_reflns_Laue_measured_fraction_full 1.000
_diffrn_reflns_Laue_measured_fraction_max 0.999
_diffrn_reflns_limit_h_max 11
_diffrn_reflns_limit_h_min -11
_diffrn_reflns_limit_k_max 14
_diffrn_reflns_limit_k_min -14
_diffrn_reflns_limit_l_max 30
_diffrn_reflns_limit_l_min -30
_diffrn_reflns_number 57419
_diffrn_reflns_point_group_measured_fraction_full 1.000
_diffrn_reflns_point_group_measured_fraction_max 0.999
_diffrn_reflns_theta_full 25.242
_diffrn_reflns_theta_max 26.022
_diffrn_reflns_theta_min 1.647
_exptl_absorpt_coefficient_mu 0.868
_exptl_absorpt_correction_T_max 0.7456
_exptl_absorpt_correction_T_min 0.6640
_exptl_absorpt_correction_type empirical
_exptl_absorpt_process_details sadabs
_exptl_crystal_colour black
_exptl_crystal_density_diffrn 1.296
_exptl_crystal_description Block
_exptl_crystal_F_000 1072
_exptl_crystal_size_max 0.800
_exptl_crystal_size_mid 0.420
_exptl_crystal_size_min 0.250
_refine_diff_density_max 0.459
_refine_diff_density_min -1.068
_refine_diff_density_rms 0.053
_refine_ls_extinction_method none
_refine_ls_goodness_of_fit_ref 1.045
_refine_ls_hydrogen_treatment constr
_refine_ls_matrix_type full
_refine_ls_number_parameters 617
_refine_ls_number_reflns 10217
_refine_ls_number_restraints 3
_refine_ls_restrained_S_all 1.046
_refine_ls_R_factor_all 0.0551
_refine_ls_R_factor_gt 0.0398
_refine_ls_shift/su_max 0.001
_refine_ls_shift/su_mean 0.000
_refine_ls_structure_factor_coef Fsqd
_refine_ls_weighting_details 'w=1/[\s^2^(Fo^2^)+(0.0431P)^2^+1.6836P] where P=(Fo^2^+2Fc^2^)/3'
_refine_ls_weighting_scheme calc
_refine_ls_wR_factor_gt 0.0931
_refine_ls_wR_factor_ref 0.0999
_reflns_Friedel_coverage 0.000
_reflns_number_gt 8126
_reflns_number_total 10217
_reflns_threshold_expression 'I > 2\s(I)'
_cod_data_source_file d2cc03873k6.cif
_cod_data_source_block 3
_cod_original_cell_volume 2588.1(7)
_cod_database_code 7130761
_shelx_shelxl_version_number 2014/7
_shelx_space_group_comment
; 
The symmetry employed for this shelxl refinement is uniquely defined 
by the following loop, which should always be used as a source of 
symmetry information in preference to the above space-group names. 
They are only intended as comments. 
;
_shelx_estimated_absorpt_t_min 0.544
_shelx_estimated_absorpt_t_max 0.812

loop_
_space_group_symop_operation_xyz
'x, y, z'
'-x, -y, -z'

loop_
_atom_site_label
_atom_site_type_symbol
_atom_site_fract_x
_atom_site_fract_y
_atom_site_fract_z
_atom_site_U_iso_or_equiv
_atom_site_adp_type
_atom_site_occupancy
_atom_site_site_symmetry_order
_atom_site_calc_flag
_atom_site_refinement_flags_posn
_atom_site_refinement_flags_adp
_atom_site_refinement_flags_occupancy
_atom_site_disorder_assembly
_atom_site_disorder_group
Cu2 Cu 0.08887(3) 0.41280(3) 0.13544(2) 0.04342(11) Uani 1 1 d . U . . .
Cu1 Cu 0.61047(3) 0.09985(2) 0.38232(2) 0.03121(9) Uani 1 1 d . . . . .
C1 C 0.8675(2) -0.2406(2) 0.35493(11) 0.0353(6) Uani 1 1 d . . . . .
H1A H 0.8081 -0.2973 0.3727 0.053 Uiso 1 1 calc R U . . .
H1B H 0.9698 -0.2680 0.3658 0.053 Uiso 1 1 calc R U . . .
H1C H 0.8608 -0.2358 0.3156 0.053 Uiso 1 1 calc R U . . .
C2 C 0.8109(2) -0.11699(18) 0.37145(8) 0.0212(4) Uani 1 1 d . . . . .
C3 C 0.9177(2) -0.06904(18) 0.39503(8) 0.0218(4) Uani 1 1 d . . . . .
H3 H 1.0095 -0.1220 0.4004 0.026 Uiso 1 1 calc R U . . .
C4 C 0.9125(2) 0.04406(18) 0.41216(8) 0.0204(4) Uani 1 1 d . . . . .
C5 C 1.0568(2) 0.0617(2) 0.43381(9) 0.0292(5) Uani 1 1 d . . . . .
H5A H 1.0926 0.1264 0.4103 0.044 Uiso 1 1 calc R U . . .
H5B H 1.1292 -0.0128 0.4346 0.044 Uiso 1 1 calc R U . . .
H5C H 1.0413 0.0828 0.4705 0.044 Uiso 1 1 calc R U . . .
C11 C 0.5672(3) 0.2553(3) 0.26443(10) 0.0433(7) Uani 1 1 d . . . . .
H11 H 0.6482 0.2012 0.2523 0.052 Uiso 1 1 calc R U . . .
C12 C 0.5050(4) 0.3541(3) 0.22858(11) 0.0573(9) Uani 1 1 d . . . . .
H12 H 0.5430 0.3665 0.1928 0.069 Uiso 1 1 calc R U . . .
C13 C 0.3896(3) 0.4332(3) 0.24486(12) 0.0549(8) Uani 1 1 d . . . . .
H13 H 0.3456 0.5008 0.2204 0.066 Uiso 1 1 calc R U . . .
C14 C 0.3354(3) 0.4146(2) 0.29808(10) 0.0382(6) Uani 1 1 d . . . . .
C15 C 0.2170(3) 0.4933(2) 0.31973(13) 0.0481(7) Uani 1 1 d . . . . .
H15 H 0.1702 0.5635 0.2974 0.058 Uiso 1 1 calc R U . . .
C16 C 0.1705(3) 0.4702(2) 0.37086(13) 0.0420(7) Uani 1 1 d . . . . .
H16 H 0.0928 0.5254 0.3842 0.050 Uiso 1 1 calc R U . . .
C17 C 0.2349(2) 0.36416(19) 0.40603(10) 0.0280(5) Uani 1 1 d . . . . .
C18 C 0.1892(2) 0.3356(2) 0.45960(10) 0.0325(5) Uani 1 1 d . . . . .
H18 H 0.1121 0.3881 0.4749 0.039 Uiso 1 1 calc R U . . .
C19 C 0.2563(2) 0.2318(2) 0.48965(9) 0.0308(5) Uani 1 1 d . . . . .
H19 H 0.2254 0.2104 0.5258 0.037 Uiso 1 1 calc R U . . .
C20 C 0.3708(2) 0.1580(2) 0.46648(9) 0.0264(5) Uani 1 1 d . . . . .
H20 H 0.4166 0.0864 0.4880 0.032 Uiso 1 1 calc R U . . .
C21 C 0.3514(2) 0.28406(18) 0.38587(8) 0.0201(4) Uani 1 1 d . . . . .
C22 C 0.4032(2) 0.3100(2) 0.33134(9) 0.0253(5) Uani 1 1 d . . . . .
C31 C 0.5706(2) -0.1243(2) 0.34036(10) 0.0338(6) Uani 1 1 d . . . . .
H31 H 0.6280 -0.1954 0.3252 0.041 Uiso 1 1 calc R U . . .
C32 C 0.4669(3) -0.1682(2) 0.38410(11) 0.0404(6) Uani 1 1 d . . . . .
H32A H 0.4132 -0.0989 0.4007 0.048 Uiso 1 1 calc R U . . .
H32B H 0.5248 -0.2242 0.4128 0.048 Uiso 1 1 calc R U . . .
C33 C 0.3568(3) -0.2317(3) 0.36175(14) 0.0577(9) Uani 1 1 d . . . . .
H33A H 0.4094 -0.3067 0.3493 0.069 Uiso 1 1 calc R U . . .
H33B H 0.2874 -0.2533 0.3909 0.069 Uiso 1 1 calc R U . . .
C34 C 0.2725(3) -0.1524(2) 0.31509(11) 0.0398(6) Uani 1 1 d . . . . .
H34A H 0.2094 -0.1988 0.2993 0.048 Uiso 1 1 calc R U . . .
H34B H 0.2081 -0.0838 0.3289 0.048 Uiso 1 1 calc R U . . .
C35 C 0.3723(3) -0.1054(3) 0.27130(11) 0.0508(8) Uani 1 1 d . . . . .
H35A H 0.3128 -0.0480 0.2435 0.061 Uiso 1 1 calc R U . . .
H35B H 0.4265 -0.1728 0.2536 0.061 Uiso 1 1 calc R U . . .
C36 C 0.4814(3) -0.0426(3) 0.29504(10) 0.0447(7) Uani 1 1 d . . . . .
H36A H 0.5486 -0.0165 0.2660 0.054 Uiso 1 1 calc R U . . .
H36B H 0.4272 0.0298 0.3092 0.054 Uiso 1 1 calc R U . . .
C41 C 0.8061(2) 0.2462(2) 0.42525(10) 0.0306(5) Uani 1 1 d . . . . .
H41 H 0.9120 0.2478 0.4299 0.037 Uiso 1 1 calc R U . . .
C42 C 0.7462(3) 0.3475(2) 0.38144(10) 0.0371(6) Uani 1 1 d . . . . .
H42A H 0.6457 0.3402 0.3727 0.044 Uiso 1 1 calc R U . . .
H42B H 0.8075 0.3397 0.3484 0.044 Uiso 1 1 calc R U . . .
C43 C 0.7422(3) 0.4709(2) 0.39746(12) 0.0459(7) Uani 1 1 d . . . . .
H43A H 0.8437 0.4836 0.4006 0.055 Uiso 1 1 calc R U . . .
H43B H 0.6932 0.5329 0.3688 0.055 Uiso 1 1 calc R U . . .
C44 C 0.6627(3) 0.4847(2) 0.44999(12) 0.0456(7) Uani 1 1 d . . . . .
H44A H 0.5580 0.4825 0.4455 0.055 Uiso 1 1 calc R U . . .
H44B H 0.6689 0.5637 0.4604 0.055 Uiso 1 1 calc R U . . .
C45 C 0.7261(3) 0.3863(2) 0.49457(11) 0.0435(6) Uani 1 1 d . . . . .
H45A H 0.6668 0.3950 0.5280 0.052 Uiso 1 1 calc R U . . .
H45B H 0.8272 0.3945 0.5021 0.052 Uiso 1 1 calc R U . . .
C46 C 0.7283(3) 0.2623(2) 0.47870(10) 0.0351(6) Uani 1 1 d . . . . .
H46A H 0.7778 0.2004 0.5073 0.042 Uiso 1 1 calc R U . . .
H46B H 0.6263 0.2501 0.4763 0.042 Uiso 1 1 calc R U . . .
N1A N 0.0256(2) 0.28386(18) 0.19569(8) 0.0304(4) Uani 1 1 d . U . . .
N2A N -0.06003(19) 0.34214(18) 0.09343(8) 0.0309(4) Uani 1 1 d . U . . .
N3A N 0.0664(2) 0.58050(17) 0.14790(10) 0.0381(5) Uani 1 1 d . . . . .
N4A N 0.2907(2) 0.38347(17) 0.10616(8) 0.0317(4) Uani 1 1 d . . . . .
N1 N 0.5190(2) 0.23207(18) 0.31513(7) 0.0296(4) Uani 1 1 d . . . . .
N2 N 0.42045(17) 0.18114(15) 0.41602(7) 0.0203(4) Uani 1 1 d . . . . .
N3 N 0.67337(18) -0.06256(16) 0.36318(7) 0.0255(4) Uani 1 1 d . . . . .
N4 N 0.79611(19) 0.12980(16) 0.40891(7) 0.0256(4) Uani 1 1 d . . . . .
C1A C 0.1637(3) 0.7682(2) 0.14455(13) 0.0470(7) Uani 1 1 d . . . . .
H1A1 H 0.0833 0.8185 0.1229 0.070 Uiso 1 1 calc R U . . .
H1A2 H 0.2556 0.7953 0.1337 0.070 Uiso 1 1 calc R U . . .
H1A3 H 0.1439 0.7745 0.1829 0.070 Uiso 1 1 calc R U . . .
C2A C 0.1762(2) 0.6382(2) 0.13542(10) 0.0308(5) Uani 1 1 d . . . . .
C3A C 0.3117(2) 0.5869(2) 0.11386(9) 0.0291(5) Uani 1 1 d . . . . .
H3A H 0.3801 0.6394 0.1080 0.035 Uiso 1 1 calc R U . . .
C4A C 0.3647(2) 0.4718(2) 0.09940(9) 0.0274(5) Uani 1 1 d . . . . .
C5A C 0.5192(3) 0.4550(2) 0.07538(10) 0.0377(6) Uani 1 1 d . . . . .
H5A1 H 0.5855 0.3971 0.1002 0.057 Uiso 1 1 calc R U . . .
H5A2 H 0.5523 0.5322 0.0699 0.057 Uiso 1 1 calc R U . . .
H5A3 H 0.5192 0.4251 0.0406 0.057 Uiso 1 1 calc R U . . .
C11A C 0.0620(3) 0.2569(3) 0.24774(10) 0.0478(7) Uani 1 1 d . . . . .
H11A H 0.1134 0.3084 0.2627 0.057 Uiso 1 1 calc R U . . .
C12A C 0.0290(4) 0.1578(4) 0.28127(12) 0.0696(11) Uani 1 1 d . . . . .
H12A H 0.0558 0.1439 0.3183 0.083 Uiso 1 1 calc R U . . .
C13A C -0.0408(3) 0.0816(3) 0.26132(14) 0.0694(11) Uani 1 1 d . . . . .
H13A H -0.0629 0.0131 0.2840 0.083 Uiso 1 1 calc R U . . .
C14A C -0.0810(3) 0.1038(2) 0.20684(12) 0.0448(7) Uani 1 1 d . . . . .
C15A C -0.1508(3) 0.0272(3) 0.18154(19) 0.0696(11) Uani 1 1 d . . . . .
H15A H -0.1732 -0.0435 0.2022 0.083 Uiso 1 1 calc R U . . .
C16A C -0.1855(3) 0.0517(3) 0.12976(19) 0.0657(11) Uani 1 1 d . . . . .
H16A H -0.2306 -0.0027 0.1141 0.079 Uiso 1 1 calc R U . . .
C17A C -0.1570(3) 0.1584(2) 0.09654(12) 0.0428(7) Uani 1 1 d . . . . .
C18A C -0.1927(3) 0.1896(4) 0.04211(15) 0.0638(10) Uani 1 1 d . . . . .
H18A H -0.2362 0.1377 0.0241 0.077 Uiso 1 1 calc R U . . .
C19A C -0.1651(3) 0.2941(4) 0.01492(12) 0.0691(11) Uani 1 1 d . . . . .
H19A H -0.1897 0.3164 -0.0222 0.083 Uiso 1 1 calc R U . . .
C20A C -0.1005(3) 0.3686(3) 0.04181(11) 0.0493(8) Uani 1 1 d . . . . .
H20A H -0.0842 0.4425 0.0223 0.059 Uiso 1 1 calc R U . . .
C21A C -0.0897(2) 0.23812(19) 0.12034(9) 0.0238(5) Uani 1 1 d . . . . .
C22A C -0.0476(2) 0.20869(19) 0.17595(9) 0.0247(5) Uani 1 1 d . . . . .
C31A C -0.0748(3) 0.6447(2) 0.16567(14) 0.0505(8) Uani 1 1 d . . . . .
H31A H -0.0601 0.7216 0.1772 0.061 Uiso 1 1 calc R U . . .
C32A C -0.1372(3) 0.5713(3) 0.21301(11) 0.0536(8) Uani 1 1 d . . . . .
H32C H -0.0700 0.5576 0.2440 0.064 Uiso 1 1 calc R U . . .
H32D H -0.1440 0.4921 0.2030 0.064 Uiso 1 1 calc R U . . .
C33A C -0.2892(3) 0.6337(4) 0.23010(14) 0.0692(11) Uani 1 1 d . . . . .
H33C H -0.3283 0.5813 0.2599 0.083 Uiso 1 1 calc R U . . .
H33D H -0.2815 0.7094 0.2434 0.083 Uiso 1 1 calc R U . . .
C34A C -0.3927(3) 0.6604(2) 0.18277(11) 0.0435(7) Uani 1 1 d . . . . .
H34C H -0.4078 0.5840 0.1719 0.052 Uiso 1 1 calc R U . . .
H34D H -0.4888 0.7041 0.1941 0.052 Uiso 1 1 calc R U . . .
C35A C -0.3344(3) 0.7348(2) 0.13487(15) 0.0560(9) Uani 1 1 d . . . . .
H35C H -0.3303 0.8151 0.1442 0.067 Uiso 1 1 calc R U . . .
H35D H -0.4015 0.7457 0.1040 0.067 Uiso 1 1 calc R U . . .
C36A C -0.1822(3) 0.6741(2) 0.11861(13) 0.0498(8) Uani 1 1 d . . . . .
H36C H -0.1437 0.7274 0.0891 0.060 Uiso 1 1 calc R U . . .
H36D H -0.1894 0.5990 0.1046 0.060 Uiso 1 1 calc R U . . .
C41A C 0.3583(3) 0.2677(2) 0.08943(11) 0.0360(6) Uani 1 1 d . . . . .
H41A H 0.4659 0.2658 0.0843 0.043 Uiso 1 1 calc R U . . .
C42A C 0.2958(3) 0.2530(2) 0.03588(10) 0.0427(6) Uani 1 1 d . . . . .
H42C H 0.3222 0.3150 0.0073 0.051 Uiso 1 1 calc R U . . .
H42D H 0.1877 0.2666 0.0389 0.051 Uiso 1 1 calc R U . . .
C43A C 0.3513(4) 0.1293(3) 0.01903(12) 0.0575(8) Uani 1 1 d . . . . .
H43C H 0.3006 0.1226 -0.0142 0.069 Uiso 1 1 calc R U . . .
H43D H 0.4575 0.1199 0.0107 0.069 Uiso 1 1 calc R U . . .
C44A C 0.3250(3) 0.0299(2) 0.06329(11) 0.0461(7) Uani 1 1 d . . . . .
H44C H 0.2184 0.0339 0.0691 0.055 Uiso 1 1 calc R U . . .
H44D H 0.3673 -0.0491 0.0521 0.055 Uiso 1 1 calc R U . . .
C45A C 0.3945(3) 0.0424(2) 0.11511(11) 0.0422(6) Uani 1 1 d . . . . .
H45C H 0.5020 0.0317 0.1099 0.051 Uiso 1 1 calc R U . . .
H45D H 0.3737 -0.0214 0.1439 0.051 Uiso 1 1 calc R U . . .
C46A C 0.3368(3) 0.1649(2) 0.13280(10) 0.0345(5) Uani 1 1 d . . . . .
H46C H 0.2311 0.1719 0.1417 0.041 Uiso 1 1 calc R U . . .
H46D H 0.3880 0.1711 0.1660 0.041 Uiso 1 1 calc R U . . .

loop_
_atom_site_aniso_label
_atom_site_aniso_U_11
_atom_site_aniso_U_22
_atom_site_aniso_U_33
_atom_site_aniso_U_23
_atom_site_aniso_U_13
_atom_site_aniso_U_12
Cu2 0.02542(15) 0.02242(16) 0.0855(3) -0.01368(16) 0.01159(15) -0.00997(12)
Cu1 0.02083(14) 0.02773(16) 0.04574(19) -0.01676(13) -0.00319(12) 0.00311(11)
C1 0.0273(12) 0.0211(12) 0.0586(17) -0.0124(11) -0.0028(11) -0.0016(9)
C2 0.0230(10) 0.0159(10) 0.0240(11) -0.0015(8) 0.0038(8) -0.0035(8)
C3 0.0192(10) 0.0178(10) 0.0260(11) 0.0003(9) 0.0018(8) -0.0002(8)
C4 0.0219(10) 0.0210(11) 0.0179(10) 0.0004(8) 0.0017(8) -0.0054(8)
C5 0.0295(12) 0.0269(12) 0.0314(13) -0.0040(10) -0.0053(10) -0.0050(9)
C11 0.0478(15) 0.0616(19) 0.0269(14) -0.0101(13) 0.0058(11) -0.0248(14)
C12 0.068(2) 0.087(3) 0.0245(14) 0.0078(15) -0.0051(14) -0.0452(19)
C13 0.0586(19) 0.066(2) 0.0400(16) 0.0257(15) -0.0235(14) -0.0330(17)
C14 0.0352(13) 0.0391(14) 0.0407(15) 0.0119(12) -0.0179(11) -0.0180(11)
C15 0.0369(14) 0.0289(14) 0.072(2) 0.0184(14) -0.0248(14) -0.0049(11)
C16 0.0261(12) 0.0231(13) 0.073(2) -0.0011(13) -0.0101(12) 0.0027(10)
C17 0.0184(10) 0.0206(11) 0.0461(14) -0.0084(10) -0.0049(9) -0.0029(8)
C18 0.0211(11) 0.0343(13) 0.0460(15) -0.0218(11) 0.0054(10) -0.0039(9)
C19 0.0262(11) 0.0426(14) 0.0269(12) -0.0113(11) 0.0033(9) -0.0108(10)
C20 0.0256(11) 0.0281(12) 0.0246(12) -0.0009(9) -0.0035(9) -0.0045(9)
C21 0.0166(9) 0.0175(10) 0.0273(11) -0.0036(9) -0.0056(8) -0.0042(8)
C22 0.0240(10) 0.0276(12) 0.0258(12) 0.0006(9) -0.0085(9) -0.0107(9)
C31 0.0228(11) 0.0331(13) 0.0504(15) -0.0238(12) 0.0009(10) -0.0038(9)
C32 0.0367(13) 0.0354(14) 0.0486(16) 0.0134(12) -0.0188(12) -0.0163(11)
C33 0.0474(16) 0.0459(17) 0.082(2) 0.0154(16) -0.0292(16) -0.0263(14)
C34 0.0313(13) 0.0426(15) 0.0487(16) -0.0063(12) -0.0086(11) -0.0129(11)
C35 0.0406(15) 0.084(2) 0.0377(15) -0.0256(15) -0.0004(12) -0.0236(15)
C36 0.0421(14) 0.075(2) 0.0258(13) -0.0071(13) 0.0034(11) -0.0336(14)
C41 0.0282(11) 0.0240(12) 0.0412(14) -0.0131(10) -0.0004(10) -0.0028(9)
C42 0.0507(15) 0.0294(13) 0.0349(14) -0.0063(11) 0.0038(11) -0.0165(11)
C43 0.0597(17) 0.0233(13) 0.0558(18) -0.0028(12) -0.0075(14) -0.0115(12)
C44 0.0500(16) 0.0250(13) 0.0618(18) -0.0185(13) -0.0138(14) 0.0048(11)
C45 0.0556(16) 0.0336(14) 0.0418(15) -0.0189(12) 0.0000(12) 0.0004(12)
C46 0.0468(14) 0.0269(13) 0.0309(13) -0.0088(10) -0.0008(11) -0.0015(11)
N1A 0.0242(9) 0.0375(10) 0.0299(7) -0.0142(6) -0.0047(7) 0.0008(7)
N2A 0.0234(9) 0.0383(11) 0.0259(8) 0.0057(8) 0.0057(6) -0.0018(7)
N3A 0.0207(9) 0.0244(10) 0.0706(15) -0.0106(10) -0.0077(9) -0.0036(8)
N4A 0.0258(9) 0.0247(10) 0.0440(12) -0.0009(9) 0.0015(8) -0.0065(8)
N1 0.0295(10) 0.0380(11) 0.0238(10) -0.0074(8) 0.0029(8) -0.0108(8)
N2 0.0178(8) 0.0197(9) 0.0228(9) -0.0031(7) -0.0026(7) -0.0014(7)
N3 0.0196(9) 0.0256(10) 0.0335(11) -0.0127(8) 0.0026(8) -0.0041(7)
N4 0.0250(9) 0.0212(9) 0.0311(10) -0.0093(8) 0.0012(8) -0.0019(7)
C1A 0.0422(15) 0.0268(14) 0.074(2) -0.0033(13) -0.0175(14) -0.0106(11)
C2A 0.0313(12) 0.0202(11) 0.0406(14) 0.0040(10) -0.0170(10) -0.0073(9)
C3A 0.0275(11) 0.0305(13) 0.0304(12) 0.0080(10) -0.0099(9) -0.0159(9)
C4A 0.0243(11) 0.0326(13) 0.0239(12) 0.0068(10) -0.0064(9) -0.0088(9)
C5A 0.0355(13) 0.0497(16) 0.0302(13) -0.0005(12) 0.0022(10) -0.0181(12)
C11A 0.0389(14) 0.073(2) 0.0292(14) -0.0144(14) -0.0054(11) 0.0016(14)
C12A 0.0480(18) 0.114(3) 0.0271(16) 0.0227(18) 0.0046(13) 0.0078(19)
C13A 0.0387(16) 0.082(3) 0.066(2) 0.047(2) 0.0047(16) -0.0015(16)
C14A 0.0248(12) 0.0343(14) 0.0661(19) 0.0168(13) 0.0060(12) -0.0015(10)
C15A 0.0333(15) 0.0280(16) 0.142(4) 0.0162(19) -0.0059(19) -0.0132(12)
C16A 0.0318(15) 0.0279(15) 0.144(4) -0.0265(19) -0.0117(19) -0.0101(12)
C17A 0.0225(11) 0.0446(16) 0.0663(19) -0.0299(14) -0.0078(12) -0.0003(11)
C18A 0.0362(16) 0.094(3) 0.069(2) -0.053(2) -0.0158(15) 0.0024(17)
C19A 0.0342(15) 0.139(4) 0.0303(16) -0.030(2) -0.0121(12) 0.0101(19)
C20A 0.0289(13) 0.080(2) 0.0303(14) 0.0096(14) 0.0027(11) -0.0026(13)
C21A 0.0155(9) 0.0265(12) 0.0304(12) -0.0098(9) 0.0036(8) -0.0027(8)
C22A 0.0168(10) 0.0231(11) 0.0319(12) 0.0000(9) 0.0043(9) -0.0014(8)
C31A 0.0239(12) 0.0283(14) 0.104(3) -0.0287(15) -0.0108(14) -0.0018(10)
C32A 0.0285(13) 0.086(2) 0.0462(17) -0.0331(16) -0.0125(12) 0.0108(14)
C33A 0.0315(14) 0.115(3) 0.066(2) -0.062(2) -0.0100(14) 0.0118(16)
C34A 0.0252(12) 0.0474(16) 0.0616(18) -0.0308(14) -0.0063(12) 0.0025(11)
C35A 0.0268(13) 0.0260(14) 0.112(3) 0.0008(15) -0.0129(15) -0.0021(11)
C36A 0.0268(13) 0.0336(15) 0.080(2) 0.0173(14) -0.0039(13) -0.0020(11)
C41A 0.0285(12) 0.0286(13) 0.0497(16) -0.0048(11) 0.0072(11) -0.0042(10)
C42A 0.0500(16) 0.0397(15) 0.0342(14) -0.0008(12) 0.0085(12) -0.0030(12)
C43A 0.073(2) 0.0512(18) 0.0446(17) -0.0147(14) 0.0131(15) 0.0001(15)
C44A 0.0505(16) 0.0373(15) 0.0521(17) -0.0180(13) 0.0113(13) -0.0058(12)
C45A 0.0405(14) 0.0281(13) 0.0567(17) -0.0073(12) 0.0008(12) -0.0028(11)
C46A 0.0382(13) 0.0254(12) 0.0385(14) -0.0046(10) -0.0055(11) -0.0017(10)

loop_
_atom_type_symbol
_atom_type_description
_atom_type_scat_dispersion_real
_atom_type_scat_dispersion_imag
_atom_type_scat_source
C C 0.0033 0.0016 'International Tables Vol C Tables 4.2.6.8 and 6.1.1.4'
H H 0.0000 0.0000 'International Tables Vol C Tables 4.2.6.8 and 6.1.1.4'
N N 0.0061 0.0033 'International Tables Vol C Tables 4.2.6.8 and 6.1.1.4'
Cu Cu 0.3201 1.2651 'International Tables Vol C Tables 4.2.6.8 and 6.1.1.4'

loop_
_geom_angle_atom_site_label_1
_geom_angle_atom_site_label_2
_geom_angle_atom_site_label_3
_geom_angle
_geom_angle_site_symmetry_1
_geom_angle_site_symmetry_3
_geom_angle_publ_flag
N3A Cu2 N4A 101.22(8) . . ?
N3A Cu2 N1A 120.19(9) . . ?
N4A Cu2 N1A 118.68(8) . . ?
N3A Cu2 N2A 125.49(8) . . ?
N4A Cu2 N2A 113.49(8) . . ?
N1A Cu2 N2A 78.26(7) . . ?
N3 Cu1 N4 100.99(7) . . ?
N3 Cu1 N2 131.82(7) . . ?
N4 Cu1 N2 117.00(7) . . ?
N3 Cu1 N1 113.77(8) . . ?
N4 Cu1 N1 113.17(7) . . ?
N2 Cu1 N1 78.50(7) . . ?
C2 C1 H1A 109.5 . . ?
C2 C1 H1B 109.5 . . ?
H1A C1 H1B 109.5 . . ?
C2 C1 H1C 109.5 . . ?
H1A C1 H1C 109.5 . . ?
H1B C1 H1C 109.5 . . ?
N3 C2 C3 124.94(19) . . ?
N3 C2 C1 121.14(19) . . ?
C3 C2 C1 113.92(18) . . ?
C2 C3 C4 131.37(19) . . ?
C2 C3 H3 114.3 . . ?
C4 C3 H3 114.3 . . ?
N4 C4 C3 124.18(19) . . ?
N4 C4 C5 121.34(19) . . ?
C3 C4 C5 114.46(18) . . ?
C4 C5 H5A 109.5 . . ?
C4 C5 H5B 109.5 . . ?
H5A C5 H5B 109.5 . . ?
C4 C5 H5C 109.5 . . ?
H5A C5 H5C 109.5 . . ?
H5B C5 H5C 109.5 . . ?
N1 C11 C12 123.4(3) . . ?
N1 C11 H11 118.3 . . ?
C12 C11 H11 118.3 . . ?
C13 C12 C11 119.6(3) . . ?
C13 C12 H12 120.2 . . ?
C11 C12 H12 120.2 . . ?
C12 C13 C14 119.7(3) . . ?
C12 C13 H13 120.2 . . ?
C14 C13 H13 120.2 . . ?
C13 C14 C22 116.8(3) . . ?
C13 C14 C15 124.3(3) . . ?
C22 C14 C15 118.9(2) . . ?
C16 C15 C14 121.3(2) . . ?
C16 C15 H15 119.4 . . ?
C14 C15 H15 119.4 . . ?
C15 C16 C17 121.8(2) . . ?
C15 C16 H16 119.1 . . ?
C17 C16 H16 119.1 . . ?
C18 C17 C21 117.7(2) . . ?
C18 C17 C16 123.9(2) . . ?
C21 C17 C16 118.4(2) . . ?
C19 C18 C17 119.5(2) . . ?
C19 C18 H18 120.3 . . ?
C17 C18 H18 120.3 . . ?
C18 C19 C20 119.0(2) . . ?
C18 C19 H19 120.5 . . ?
C20 C19 H19 120.5 . . ?
N2 C20 C19 124.3(2) . . ?
N2 C20 H20 117.8 . . ?
C19 C20 H20 117.8 . . ?
N2 C21 C17 123.1(2) . . ?
N2 C21 C22 117.17(18) . . ?
C17 C21 C22 119.78(19) . . ?
N1 C22 C14 123.3(2) . . ?
N1 C22 C21 116.88(19) . . ?
C14 C22 C21 119.8(2) . . ?
N3 C31 C36 111.4(2) . . ?
N3 C31 C32 110.6(2) . . ?
C36 C31 C32 109.23(19) . . ?
N3 C31 H31 108.5 . . ?
C36 C31 H31 108.5 . . ?
C32 C31 H31 108.5 . . ?
C31 C32 C33 112.1(2) . . ?
C31 C32 H32A 109.2 . . ?
C33 C32 H32A 109.2 . . ?
C31 C32 H32B 109.2 . . ?
C33 C32 H32B 109.2 . . ?
H32A C32 H32B 107.9 . . ?
C34 C33 C32 111.2(2) . . ?
C34 C33 H33A 109.4 . . ?
C32 C33 H33A 109.4 . . ?
C34 C33 H33B 109.4 . . ?
C32 C33 H33B 109.4 . . ?
H33A C33 H33B 108.0 . . ?
C35 C34 C33 112.4(2) . . ?
C35 C34 H34A 109.1 . . ?
C33 C34 H34A 109.1 . . ?
C35 C34 H34B 109.1 . . ?
C33 C34 H34B 109.1 . . ?
H34A C34 H34B 107.9 . . ?
C34 C35 C36 110.8(2) . . ?
C34 C35 H35A 109.5 . . ?
C36 C35 H35A 109.5 . . ?
C34 C35 H35B 109.5 . . ?
C36 C35 H35B 109.5 . . ?
H35A C35 H35B 108.1 . . ?
C31 C36 C35 112.0(2) . . ?
C31 C36 H36A 109.2 . . ?
C35 C36 H36A 109.2 . . ?
C31 C36 H36B 109.2 . . ?
C35 C36 H36B 109.2 . . ?
H36A C36 H36B 107.9 . . ?
N4 C41 C46 111.21(19) . . ?
N4 C41 C42 110.33(19) . . ?
C46 C41 C42 111.19(19) . . ?
N4 C41 H41 108.0 . . ?
C46 C41 H41 108.0 . . ?
C42 C41 H41 108.0 . . ?
C41 C42 C43 113.1(2) . . ?
C41 C42 H42A 109.0 . . ?
C43 C42 H42A 109.0 . . ?
C41 C42 H42B 109.0 . . ?
C43 C42 H42B 109.0 . . ?
H42A C42 H42B 107.8 . . ?
C44 C43 C42 111.7(2) . . ?
C44 C43 H43A 109.3 . . ?
C42 C43 H43A 109.3 . . ?
C44 C43 H43B 109.3 . . ?
C42 C43 H43B 109.3 . . ?
H43A C43 H43B 107.9 . . ?
C43 C44 C45 111.6(2) . . ?
C43 C44 H44A 109.3 . . ?
C45 C44 H44A 109.3 . . ?
C43 C44 H44B 109.3 . . ?
C45 C44 H44B 109.3 . . ?
H44A C44 H44B 108.0 . . ?
C44 C45 C46 111.2(2) . . ?
C44 C45 H45A 109.4 . . ?
C46 C45 H45A 109.4 . . ?
C44 C45 H45B 109.4 . . ?
C46 C45 H45B 109.4 . . ?
H45A C45 H45B 108.0 . . ?
C41 C46 C45 112.5(2) . . ?
C41 C46 H46A 109.1 . . ?
C45 C46 H46A 109.1 . . ?
C41 C46 H46B 109.1 . . ?
C45 C46 H46B 109.1 . . ?
H46A C46 H46B 107.8 . . ?
C11A N1A C22A 116.5(2) . . ?
C11A N1A Cu2 129.93(19) . . ?
C22A N1A Cu2 113.01(14) . . ?
C20A N2A C21A 116.3(2) . . ?
C20A N2A Cu2 129.64(18) . . ?
C21A N2A Cu2 112.15(14) . . ?
C2A N3A C31A 120.1(2) . . ?
C2A N3A Cu2 119.23(16) . . ?
C31A N3A Cu2 120.39(15) . . ?
C4A N4A C41A 119.05(19) . . ?
C4A N4A Cu2 119.04(16) . . ?
C41A N4A Cu2 121.85(14) . . ?
C11 N1 C22 117.2(2) . . ?
C11 N1 Cu1 131.10(18) . . ?
C22 N1 Cu1 111.22(14) . . ?
C20 N2 C21 116.48(18) . . ?
C20 N2 Cu1 127.85(14) . . ?
C21 N2 Cu1 114.58(13) . . ?
C2 N3 C31 119.77(18) . . ?
C2 N3 Cu1 118.92(14) . . ?
C31 N3 Cu1 121.31(14) . . ?
C4 N4 C41 119.28(18) . . ?
C4 N4 Cu1 119.40(14) . . ?
C41 N4 Cu1 121.32(14) . . ?
C2A C1A H1A1 109.5 . . ?
C2A C1A H1A2 109.5 . . ?
H1A1 C1A H1A2 109.5 . . ?
C2A C1A H1A3 109.5 . . ?
H1A1 C1A H1A3 109.5 . . ?
H1A2 C1A H1A3 109.5 . . ?
N3A C2A C3A 124.2(2) . . ?
N3A C2A C1A 121.0(2) . . ?
C3A C2A C1A 114.8(2) . . ?
C2A C3A C4A 131.9(2) . . ?
C2A C3A H3A 114.1 . . ?
C4A C3A H3A 114.1 . . ?
N4A C4A C3A 124.3(2) . . ?
N4A C4A C5A 121.2(2) . . ?
C3A C4A C5A 114.5(2) . . ?
C4A C5A H5A1 109.5 . . ?
C4A C5A H5A2 109.5 . . ?
H5A1 C5A H5A2 109.5 . . ?
C4A C5A H5A3 109.5 . . ?
H5A1 C5A H5A3 109.5 . . ?
H5A2 C5A H5A3 109.5 . . ?
N1A C11A C12A 123.7(3) . . ?
N1A C11A H11A 118.2 . . ?
C12A C11A H11A 118.2 . . ?
C13A C12A C11A 119.8(3) . . ?
C13A C12A H12A 120.1 . . ?
C11A C12A H12A 120.1 . . ?
C12A C13A C14A 119.5(3) . . ?
C12A C13A H13A 120.2 . . ?
C14A C13A H13A 120.2 . . ?
C13A C14A C22A 117.0(3) . . ?
C13A C14A C15A 123.9(3) . . ?
C22A C14A C15A 119.1(3) . . ?
C16A C15A C14A 121.6(3) . . ?
C16A C15A H15A 119.2 . . ?
C14A C15A H15A 119.2 . . ?
C15A C16A C17A 121.9(3) . . ?
C15A C16A H16A 119.0 . . ?
C17A C16A H16A 119.0 . . ?
C18A C17A C21A 117.1(3) . . ?
C18A C17A C16A 124.5(3) . . ?
C21A C17A C16A 118.4(3) . . ?
C19A C18A C17A 119.7(3) . . ?
C19A C18A H18A 120.1 . . ?
C17A C18A H18A 120.1 . . ?
C18A C19A C20A 119.4(3) . . ?
C18A C19A H19A 120.3 . . ?
C20A C19A H19A 120.3 . . ?
N2A C20A C19A 123.7(3) . . ?
N2A C20A H20A 118.1 . . ?
C19A C20A H20A 118.1 . . ?
N2A C21A C17A 123.7(2) . . ?
N2A C21A C22A 116.99(19) . . ?
C17A C21A C22A 119.3(2) . . ?
N1A C22A C14A 123.4(2) . . ?
N1A C22A C21A 116.91(19) . . ?
C14A C22A C21A 119.7(2) . . ?
N3A C31A C32A 111.1(2) . . ?
N3A C31A C36A 109.6(3) . . ?
C32A C31A C36A 109.9(2) . . ?
N3A C31A H31A 108.7 . . ?
C32A C31A H31A 108.7 . . ?
C36A C31A H31A 108.7 . . ?
C31A C32A C33A 112.0(3) . . ?
C31A C32A H32C 109.2 . . ?
C33A C32A H32C 109.2 . . ?
C31A C32A H32D 109.2 . . ?
C33A C32A H32D 109.2 . . ?
H32C C32A H32D 107.9 . . ?
C34A C33A C32A 110.4(2) . . ?
C34A C33A H33C 109.6 . . ?
C32A C33A H33C 109.6 . . ?
C34A C33A H33D 109.6 . . ?
C32A C33A H33D 109.6 . . ?
H33C C33A H33D 108.1 . . ?
C35A C34A C33A 111.9(3) . . ?
C35A C34A H34C 109.2 . . ?
C33A C34A H34C 109.2 . . ?
C35A C34A H34D 109.2 . . ?
C33A C34A H34D 109.2 . . ?
H34C C34A H34D 107.9 . . ?
C34A C35A C36A 110.7(2) . . ?
C34A C35A H35C 109.5 . . ?
C36A C35A H35C 109.5 . . ?
C34A C35A H35D 109.5 . . ?
C36A C35A H35D 109.5 . . ?
H35C C35A H35D 108.1 . . ?
C35A C36A C31A 112.7(3) . . ?
C35A C36A H36C 109.1 . . ?
C31A C36A H36C 109.1 . . ?
C35A C36A H36D 109.1 . . ?
C31A C36A H36D 109.1 . . ?
H36C C36A H36D 107.8 . . ?
N4A C41A C46A 110.7(2) . . ?
N4A C41A C42A 110.6(2) . . ?
C46A C41A C42A 110.5(2) . . ?
N4A C41A H41A 108.3 . . ?
C46A C41A H41A 108.3 . . ?
C42A C41A H41A 108.3 . . ?
C41A C42A C43A 113.0(2) . . ?
C41A C42A H42C 109.0 . . ?
C43A C42A H42C 109.0 . . ?
C41A C42A H42D 109.0 . . ?
C43A C42A H42D 109.0 . . ?
H42C C42A H42D 107.8 . . ?
C44A C43A C42A 111.4(2) . . ?
C44A C43A H43C 109.3 . . ?
C42A C43A H43C 109.3 . . ?
C44A C43A H43D 109.3 . . ?
C42A C43A H43D 109.3 . . ?
H43C C43A H43D 108.0 . . ?
C45A C44A C43A 110.2(2) . . ?
C45A C44A H44C 109.6 . . ?
C43A C44A H44C 109.6 . . ?
C45A C44A H44D 109.6 . . ?
C43A C44A H44D 109.6 . . ?
H44C C44A H44D 108.1 . . ?
C44A C45A C46A 111.5(2) . . ?
C44A C45A H45C 109.3 . . ?
C46A C45A H45C 109.3 . . ?
C44A C45A H45D 109.3 . . ?
C46A C45A H45D 109.3 . . ?
H45C C45A H45D 108.0 . . ?
C41A C46A C45A 112.4(2) . . ?
C41A C46A H46C 109.1 . . ?
C45A C46A H46C 109.1 . . ?
C41A C46A H46D 109.1 . . ?
C45A C46A H46D 109.1 . . ?
H46C C46A H46D 107.9 . . ?

loop_
_geom_bond_atom_site_label_1
_geom_bond_atom_site_label_2
_geom_bond_distance
_geom_bond_site_symmetry_2
_geom_bond_publ_flag
Cu2 N3A 1.962(2) . ?
Cu2 N4A 1.9741(19) . ?
Cu2 N1A 2.102(2) . ?
Cu2 N2A 2.113(2) . ?
Cu1 N3 1.9640(18) . ?
Cu1 N4 1.9806(18) . ?
Cu1 N2 2.0454(17) . ?
Cu1 N1 2.173(2) . ?
C1 C2 1.524(3) . ?
C1 H1A 0.9800 . ?
C1 H1B 0.9800 . ?
C1 H1C 0.9800 . ?
C2 N3 1.322(3) . ?
C2 C3 1.409(3) . ?
C3 C4 1.415(3) . ?
C3 H3 0.9500 . ?
C4 N4 1.312(3) . ?
C4 C5 1.526(3) . ?
C5 H5A 0.9800 . ?
C5 H5B 0.9800 . ?
C5 H5C 0.9800 . ?
C11 N1 1.334(3) . ?
C11 C12 1.385(4) . ?
C11 H11 0.9500 . ?
C12 C13 1.357(5) . ?
C12 H12 0.9500 . ?
C13 C14 1.405(4) . ?
C13 H13 0.9500 . ?
C14 C22 1.411(3) . ?
C14 C15 1.427(4) . ?
C15 C16 1.339(4) . ?
C15 H15 0.9500 . ?
C16 C17 1.436(3) . ?
C16 H16 0.9500 . ?
C17 C18 1.400(3) . ?
C17 C21 1.408(3) . ?
C18 C19 1.366(3) . ?
C18 H18 0.9500 . ?
C19 C20 1.391(3) . ?
C19 H19 0.9500 . ?
C20 N2 1.334(3) . ?
C20 H20 0.9500 . ?
C21 N2 1.365(3) . ?
C21 C22 1.436(3) . ?
C22 N1 1.352(3) . ?
C31 N3 1.469(3) . ?
C31 C36 1.522(4) . ?
C31 C32 1.524(4) . ?
C31 H31 1.0000 . ?
C32 C33 1.529(3) . ?
C32 H32A 0.9900 . ?
C32 H32B 0.9900 . ?
C33 C34 1.514(4) . ?
C33 H33A 0.9900 . ?
C33 H33B 0.9900 . ?
C34 C35 1.514(4) . ?
C34 H34A 0.9900 . ?
C34 H34B 0.9900 . ?
C35 C36 1.532(3) . ?
C35 H35A 0.9900 . ?
C35 H35B 0.9900 . ?
C36 H36A 0.9900 . ?
C36 H36B 0.9900 . ?
C41 N4 1.471(3) . ?
C41 C46 1.512(3) . ?
C41 C42 1.514(3) . ?
C41 H41 1.0000 . ?
C42 C43 1.518(3) . ?
C42 H42A 0.9900 . ?
C42 H42B 0.9900 . ?
C43 C44 1.495(4) . ?
C43 H43A 0.9900 . ?
C43 H43B 0.9900 . ?
C44 C45 1.515(4) . ?
C44 H44A 0.9900 . ?
C44 H44B 0.9900 . ?
C45 C46 1.527(3) . ?
C45 H45A 0.9900 . ?
C45 H45B 0.9900 . ?
C46 H46A 0.9900 . ?
C46 H46B 0.9900 . ?
N1A C11A 1.334(3) . ?
N1A C22A 1.350(3) . ?
N2A C20A 1.334(3) . ?
N2A C21A 1.353(3) . ?
N3A C2A 1.324(3) . ?
N3A C31A 1.464(3) . ?
N4A C4A 1.317(3) . ?
N4A C41A 1.468(3) . ?
C1A C2A 1.521(3) . ?
C1A H1A1 0.9800 . ?
C1A H1A2 0.9800 . ?
C1A H1A3 0.9800 . ?
C2A C3A 1.407(3) . ?
C3A C4A 1.410(3) . ?
C3A H3A 0.9500 . ?
C4A C5A 1.525(3) . ?
C5A H5A1 0.9800 . ?
C5A H5A2 0.9800 . ?
C5A H5A3 0.9800 . ?
C11A C12A 1.387(5) . ?
C11A H11A 0.9500 . ?
C12A C13A 1.342(5) . ?
C12A H12A 0.9500 . ?
C13A C14A 1.400(5) . ?
C13A H13A 0.9500 . ?
C14A C22A 1.412(3) . ?
C14A C15A 1.415(5) . ?
C15A C16A 1.323(5) . ?
C15A H15A 0.9500 . ?
C16A C17A 1.438(5) . ?
C16A H16A 0.9500 . ?
C17A C18A 1.392(4) . ?
C17A C21A 1.409(3) . ?
C18A C19A 1.353(5) . ?
C18A H18A 0.9500 . ?
C19A C20A 1.392(5) . ?
C19A H19A 0.9500 . ?
C20A H20A 0.9500 . ?
C21A C22A 1.433(3) . ?
C31A C32A 1.513(4) . ?
C31A C36A 1.531(4) . ?
C31A H31A 1.0000 . ?
C32A C33A 1.532(4) . ?
C32A H32C 0.9900 . ?
C32A H32D 0.9900 . ?
C33A C34A 1.514(4) . ?
C33A H33C 0.9900 . ?
C33A H33D 0.9900 . ?
C34A C35A 1.511(4) . ?
C34A H34C 0.9900 . ?
C34A H34D 0.9900 . ?
C35A C36A 1.521(4) . ?
C35A H35C 0.9900 . ?
C35A H35D 0.9900 . ?
C36A H36C 0.9900 . ?
C36A H36D 0.9900 . ?
C41A C46A 1.519(3) . ?
C41A C42A 1.523(4) . ?
C41A H41A 1.0000 . ?
C42A C43A 1.527(4) . ?
C42A H42C 0.9900 . ?
C42A H42D 0.9900 . ?
C43A C44A 1.517(4) . ?
C43A H43C 0.9900 . ?
C43A H43D 0.9900 . ?
C44A C45A 1.506(4) . ?
C44A H44C 0.9900 . ?
C44A H44D 0.9900 . ?
C45A C46A 1.526(3) . ?
C45A H45C 0.9900 . ?
C45A H45D 0.9900 . ?
C46A H46C 0.9900 . ?
C46A H46D 0.9900 . ?
